data_1562564
loop_
_publ_author_name
'Sivapriya, S.'
'Priyanka, S.'
'Gopalakrishnan, M.'
'Manikandan, H.'
'Selvanayagam, S.'

_publ_section_title
;
 Ethyl
 2-cyano-2-{(<i>Z</i>)-2-[2,2-dicyano-1-(4-methylphenyl)ethyl]cyclohexylidene}acetate
;
_journal_issue 5
_journal_name_full IUCrData
_journal_page_first x210500
_journal_paper_doi 10.1107/S2414314621005009
_journal_volume 6
_journal_year 2021
_chemical_formula_iupac 'C22 H23 N3 O2'
_chemical_formula_moiety 'C22 H23 N3 O2'
_chemical_formula_sum 'C22 H23 N3 O2'
_chemical_formula_weight 361.43
_chemical_name_systematic 'Ethyl 2-cyano-2-{(<i>Z</i>)-2-[2,2-dicyano-1-(4-methylphenyl)ethyl]cyclohexylidene}acetate'
_space_group_crystal_system triclinic
_space_group_IT_number 2
_space_group_name_Hall '-P 1'
_space_group_name_H-M_alt 'P -1'
_atom_sites_solution_hydrogens geom
_atom_sites_solution_primary direct
_audit_creation_method SHELXL-2018/3
_cell_angle_alpha 91.2400(10)
_cell_angle_beta 95.0720(10)
_cell_angle_gamma 92.1020(10)
_cell_formula_units_Z 2
_cell_length_a 8.4465(3)
_cell_length_b 10.2960(4)
_cell_length_c 12.1699(4)
_cell_measurement_reflns_used 18428
_cell_measurement_temperature 296(2)
_cell_measurement_theta_max 28.2
_cell_measurement_theta_min 2.8
_cell_volume 1053.17(7)
_computing_cell_refinement 'SAINT (Bruker, 2008)'
_computing_data_collection 'SMART (Bruker, 2008)'
_computing_data_reduction 'SAINT (Bruker, 2008)'
_computing_molecular_graphics
;
ORTEP-3 for Windows (Farrugia, 2012) and PLATON (Spek, 2020)
;
_computing_publication_material
;
<i>SHELXL2018/3</i> (Sheldrick, 2015) and PLATON (Spek, 2020)
;
_computing_structure_refinement '<i>SHELXL2018/3</i> (Sheldrick, 2015)'
_computing_structure_solution 'SHELXS97 (Sheldrick, 2008)'
_diffrn_ambient_temperature 296(2)
_diffrn_measured_fraction_theta_full 0.992
_diffrn_measured_fraction_theta_max 0.991
_diffrn_measurement_device_type 'Bruker SMART APEX CCD area-detector'
_diffrn_measurement_method '\w and \f scans'
_diffrn_radiation_source 'fine-focus sealed tube'
_diffrn_radiation_type MoK\a
_diffrn_radiation_wavelength 0.71073
_diffrn_reflns_av_R_equivalents 0.0333
_diffrn_reflns_av_unetI/netI 0.0273
_diffrn_reflns_limit_h_max 11
_diffrn_reflns_limit_h_min -11
_diffrn_reflns_limit_k_max 14
_diffrn_reflns_limit_k_min -14
_diffrn_reflns_limit_l_max 17
_diffrn_reflns_limit_l_min -16
_diffrn_reflns_number 28133
_diffrn_reflns_theta_full 25.242
_diffrn_reflns_theta_max 30.028
_diffrn_reflns_theta_min 2.629
_exptl_absorpt_coefficient_mu 0.074
_exptl_absorpt_correction_type none
_exptl_crystal_colour Colourless
_exptl_crystal_density_diffrn 1.140
_exptl_crystal_density_method 'not measured'
_exptl_crystal_description Block
_exptl_crystal_F_000 384
_exptl_crystal_size_max 0.24
_exptl_crystal_size_mid 0.21
_exptl_crystal_size_min 0.19
_refine_diff_density_max 0.375
_refine_diff_density_min -0.309
_refine_ls_extinction_method none
_refine_ls_goodness_of_fit_ref 0.973
_refine_ls_hydrogen_treatment constr
_refine_ls_matrix_type full
_refine_ls_number_parameters 244
_refine_ls_number_reflns 6098
_refine_ls_number_restraints 0
_refine_ls_restrained_S_all 0.973
_refine_ls_R_factor_all 0.0919
_refine_ls_R_factor_gt 0.0636
_refine_ls_shift/su_max 0.000
_refine_ls_shift/su_mean 0.000
_refine_ls_structure_factor_coef Fsqd
_refine_ls_weighting_details 'w=1/[\s^2^(Fo^2^)+(0.1037P)^2^+0.3202P] where P=(Fo^2^+2Fc^2^)/3'
_refine_ls_weighting_scheme calc
_refine_ls_wR_factor_gt 0.1805
_refine_ls_wR_factor_ref 0.2105
_reflns_number_gt 4212
_reflns_number_total 6098
_reflns_threshold_expression 'I > 2\s(I)'
_cod_data_source_file bt4111sup1.cif
_cod_data_source_block I
_cod_database_code 1562564
_shelx_space_group_comment
;
The symmetry employed for this shelxl refinement is uniquely defined
by the following loop, which should always be used as a source of
symmetry information in preference to the above space-group names.
They are only intended as comments.
;

loop_
_space_group_symop_operation_xyz
'x, y, z'
'-x, -y, -z'

loop_
_atom_site_type_symbol
_atom_site_label
_atom_site_fract_x
_atom_site_fract_y
_atom_site_fract_z
_atom_site_U_iso_or_equiv
_atom_site_adp_type
_atom_site_calc_flag
_atom_site_occupancy
_atom_site_disorder_assembly
_atom_site_disorder_group
O O1 0.2013(2) 0.55320(15) 0.86132(11) 0.0772(4) Uani d 1 . .
O O2 0.0185(2) 0.42057(16) 0.77154(13) 0.0819(5) Uani d 1 . .
N N1 -0.1230(3) 1.0587(2) 0.60489(18) 0.0857(6) Uani d 1 . .
N N2 -0.0870(3) 0.7604(3) 0.8407(2) 0.1067(8) Uani d 1 . .
N N3 0.11934(19) 0.34667(15) 0.52121(14) 0.0616(4) Uani d 1 . .
C C1 0.30484(18) 0.75924(14) 0.70937(13) 0.0443(3) Uani d 1 . .
H H1 0.285441 0.734845 0.784544 0.053 Uiso calc 1 . .
C C2 0.4861(2) 0.78324(19) 0.70392(18) 0.0628(5) Uani d 1 . .
H H2A 0.521171 0.859385 0.749172 0.075 Uiso calc 1 . .
H H2B 0.541326 0.709455 0.734562 0.075 Uiso calc 1 . .
C C3 0.5315(2) 0.8033(2) 0.5874(2) 0.0732(6) Uani d 1 . .
H H3A 0.486124 0.882452 0.559229 0.088 Uiso calc 1 . .
H H3B 0.646316 0.813127 0.588507 0.088 Uiso calc 1 . .
C C4 0.4726(2) 0.6896(2) 0.5118(2) 0.0700(5) Uani d 1 . .
H H4A 0.528715 0.612669 0.534317 0.084 Uiso calc 1 . .
H H4B 0.495422 0.708172 0.436902 0.084 Uiso calc 1 . .
C C5 0.2929(2) 0.66303(15) 0.51486(13) 0.0489(4) Uani d 1 . .
H H5A 0.235573 0.735033 0.482858 0.059 Uiso calc 1 . .
H H5B 0.260103 0.585006 0.471424 0.059 Uiso calc 1 . .
C C6 0.25320(16) 0.64621(13) 0.63136(12) 0.0411(3) Uani d 1 . .
C C7 0.21454(17) 0.88396(13) 0.68062(12) 0.0417(3) Uani d 1 . .
H H7 0.244434 0.910752 0.608248 0.050 Uiso calc 1 . .
C C8 0.03147(19) 0.85589(15) 0.66844(14) 0.0488(4) Uani d 1 . .
H H8 0.009240 0.789898 0.609301 0.059 Uiso calc 1 . .
C C9 -0.0339(2) 0.8042(2) 0.76680(19) 0.0646(5) Uani d 1 . .
C C10 -0.0551(2) 0.97122(18) 0.63408(15) 0.0576(4) Uani d 1 . .
C C11 0.26493(18) 0.99501(14) 0.76145(12) 0.0440(3) Uani d 1 . .
C C12 0.2656(3) 0.98255(17) 0.87475(14) 0.0602(5) Uani d 1 . .
H H12 0.231616 0.904205 0.903138 0.072 Uiso calc 1 . .
C C13 0.3163(3) 1.08555(19) 0.94631(15) 0.0662(5) Uani d 1 . .
H H13 0.315364 1.074856 1.021940 0.079 Uiso calc 1 . .
C C14 0.3677(2) 1.20274(18) 0.90808(16) 0.0602(5) Uani d 1 . .
C C15 0.3642(3) 1.21591(18) 0.79527(17) 0.0660(5) Uani d 1 . .
H H15 0.397002 1.294798 0.767239 0.079 Uiso calc 1 . .
C C16 0.3129(2) 1.11375(16) 0.72261(15) 0.0563(4) Uani d 1 . .
H H16 0.310842 1.125603 0.646965 0.068 Uiso calc 1 . .
C C17 0.4252(3) 1.3131(2) 0.9871(2) 0.0852(7) Uani d 1 . .
H H17A 0.456292 1.387009 0.946141 0.128 Uiso calc 1 . .
H H17B 0.341186 1.335986 1.031229 0.128 Uiso calc 1 . .
H H17C 0.514778 1.286442 1.034240 0.128 Uiso calc 1 . .
C C18 0.18375(18) 0.53484(14) 0.66384(12) 0.0437(3) Uani d 1 . .
C C19 0.14525(18) 0.43040(14) 0.58413(13) 0.0461(3) Uani d 1 . .
C C20 0.1382(2) 0.50714(16) 0.77718(15) 0.0548(4) Uani d 1 . .
C C21 -0.0385(4) 0.3775(3) 0.8773(3) 0.1121(11) Uani d 1 . .
H H21A 0.051164 0.353762 0.927149 0.135 Uiso calc 1 . .
H H21B -0.090609 0.448219 0.911649 0.135 Uiso calc 1 . .
C C22 -0.1466(7) 0.2695(6) 0.8578(4) 0.230(4) Uani d 1 . .
H H22A -0.182981 0.242201 0.926523 0.345 Uiso calc 1 . .
H H22B -0.235819 0.293629 0.809141 0.345 Uiso calc 1 . .
H H22C -0.094368 0.199386 0.824606 0.345 Uiso calc 1 . .

loop_
_atom_site_aniso_label
_atom_site_aniso_U_11
_atom_site_aniso_U_22
_atom_site_aniso_U_33
_atom_site_aniso_U_12
_atom_site_aniso_U_13
_atom_site_aniso_U_23
O1 0.1095(12) 0.0724(9) 0.0462(7) -0.0169(8) -0.0038(7) 0.0028(6)
O2 0.0936(11) 0.0866(10) 0.0649(9) -0.0352(9) 0.0220(8) -0.0082(7)
N1 0.0845(13) 0.0805(12) 0.0916(14) 0.0291(10) -0.0066(10) 0.0086(10)
N2 0.0828(14) 0.1213(19) 0.122(2) 0.0053(13) 0.0354(14) 0.0376(16)
N3 0.0638(9) 0.0504(8) 0.0681(10) -0.0032(6) -0.0017(7) -0.0148(7)
C1 0.0461(7) 0.0394(7) 0.0454(7) -0.0001(5) -0.0041(6) -0.0053(6)
C2 0.0452(8) 0.0555(9) 0.0841(13) 0.0001(7) -0.0095(8) -0.0148(9)
C3 0.0482(9) 0.0661(11) 0.1056(17) -0.0106(8) 0.0168(10) -0.0112(11)
C4 0.0612(11) 0.0656(11) 0.0858(14) -0.0039(9) 0.0272(10) -0.0125(10)
C5 0.0544(9) 0.0440(7) 0.0484(8) -0.0004(6) 0.0087(6) -0.0049(6)
C6 0.0386(7) 0.0381(6) 0.0454(7) 0.0034(5) -0.0021(5) -0.0044(5)
C7 0.0458(7) 0.0383(7) 0.0396(7) -0.0001(5) -0.0014(5) -0.0057(5)
C8 0.0475(8) 0.0433(7) 0.0537(9) 0.0030(6) -0.0040(6) -0.0112(6)
C9 0.0506(9) 0.0612(10) 0.0824(13) 0.0027(8) 0.0066(9) 0.0061(10)
C10 0.0557(9) 0.0585(10) 0.0568(10) 0.0076(8) -0.0053(7) -0.0078(8)
C11 0.0475(8) 0.0391(7) 0.0439(7) 0.0001(6) -0.0020(6) -0.0071(6)
C12 0.0866(13) 0.0476(8) 0.0446(8) -0.0081(8) 0.0010(8) -0.0054(7)
C13 0.0893(14) 0.0608(10) 0.0457(9) -0.0025(9) -0.0044(9) -0.0133(8)
C14 0.0635(10) 0.0509(9) 0.0621(10) 0.0011(7) -0.0111(8) -0.0184(8)
C15 0.0853(13) 0.0431(8) 0.0664(11) -0.0135(8) -0.0021(10) -0.0064(8)
C16 0.0739(11) 0.0453(8) 0.0480(8) -0.0082(7) 0.0008(8) -0.0031(7)
C17 0.1015(17) 0.0665(12) 0.0806(15) -0.0079(12) -0.0192(12) -0.0301(11)
C18 0.0449(7) 0.0394(7) 0.0454(7) 0.0007(5) -0.0015(6) -0.0044(6)
C19 0.0447(7) 0.0409(7) 0.0515(8) 0.0009(6) -0.0005(6) -0.0028(6)
C20 0.0654(10) 0.0459(8) 0.0528(9) -0.0025(7) 0.0055(8) -0.0002(7)
C21 0.133(3) 0.122(2) 0.0823(18) -0.037(2) 0.0367(17) 0.0020(16)
C22 0.243(6) 0.294(8) 0.152(4) -0.161(6) 0.090(4) -0.004(4)

loop_
_atom_type_symbol
_atom_type_description
_atom_type_scat_dispersion_real
_atom_type_scat_dispersion_imag
_atom_type_scat_source
C C 0.0033 0.0016 'International Tables Vol C Tables 4.2.6.8 and 6.1.1.4'
H H 0.0000 0.0000 'International Tables Vol C Tables 4.2.6.8 and 6.1.1.4'
N N 0.0061 0.0033 'International Tables Vol C Tables 4.2.6.8 and 6.1.1.4'
O O 0.0106 0.0060 'International Tables Vol C Tables 4.2.6.8 and 6.1.1.4'

loop_
_geom_angle_atom_site_label_1
_geom_angle_atom_site_label_2
_geom_angle_atom_site_label_3
_geom_angle_site_symmetry_1
_geom_angle_site_symmetry_3
_geom_angle
_geom_angle_publ_flag
C20 O2 C21 . . 117.29(18) ?
C6 C1 C7 . . 112.65(11) ?
C6 C1 C2 . . 107.22(13) ?
C7 C1 C2 . . 110.65(13) ?
C6 C1 H1 . . 108.7 ?
C7 C1 H1 . . 108.7 ?
C2 C1 H1 . . 108.7 ?
C3 C2 C1 . . 113.00(15) ?
C3 C2 H2A . . 109.0 ?
C1 C2 H2A . . 109.0 ?
C3 C2 H2B . . 109.0 ?
C1 C2 H2B . . 109.0 ?
H2A C2 H2B . . 107.8 ?
C4 C3 C2 . . 111.15(17) ?
C4 C3 H3A . . 109.4 ?
C2 C3 H3A . . 109.4 ?
C4 C3 H3B . . 109.4 ?
C2 C3 H3B . . 109.4 ?
H3A C3 H3B . . 108.0 ?
C3 C4 C5 . . 111.29(15) ?
C3 C4 H4A . . 109.4 ?
C5 C4 H4A . . 109.4 ?
C3 C4 H4B . . 109.4 ?
C5 C4 H4B . . 109.4 ?
H4A C4 H4B . . 108.0 ?
C6 C5 C4 . . 110.22(15) ?
C6 C5 H5A . . 109.6 ?
C4 C5 H5A . . 109.6 ?
C6 C5 H5B . . 109.6 ?
C4 C5 H5B . . 109.6 ?
H5A C5 H5B . . 108.1 ?
C18 C6 C5 . . 121.57(13) ?
C18 C6 C1 . . 123.37(14) ?
C5 C6 C1 . . 114.98(12) ?
C11 C7 C1 . . 111.82(11) ?
C11 C7 C8 . . 112.83(12) ?
C1 C7 C8 . . 111.14(12) ?
C11 C7 H7 . . 106.9 ?
C1 C7 H7 . . 106.9 ?
C8 C7 H7 . . 106.9 ?
C10 C8 C9 . . 108.96(15) ?
C10 C8 C7 . . 111.69(14) ?
C9 C8 C7 . . 114.82(14) ?
C10 C8 H8 . . 107.0 ?
C9 C8 H8 . . 107.0 ?
C7 C8 H8 . . 107.0 ?
N2 C9 C8 . . 177.5(3) ?
N1 C10 C8 . . 178.2(2) ?
C16 C11 C12 . . 117.76(14) ?
C16 C11 C7 . . 119.73(14) ?
C12 C11 C7 . . 122.51(14) ?
C11 C12 C13 . . 120.84(17) ?
C11 C12 H12 . . 119.6 ?
C13 C12 H12 . . 119.6 ?
C14 C13 C12 . . 121.55(18) ?
C14 C13 H13 . . 119.2 ?
C12 C13 H13 . . 119.2 ?
C13 C14 C15 . . 117.60(15) ?
C13 C14 C17 . . 120.90(19) ?
C15 C14 C17 . . 121.50(19) ?
C14 C15 C16 . . 121.44(17) ?
C14 C15 H15 . . 119.3 ?
C16 C15 H15 . . 119.3 ?
C11 C16 C15 . . 120.78(16) ?
C11 C16 H16 . . 119.6 ?
C15 C16 H16 . . 119.6 ?
C14 C17 H17A . . 109.5 ?
C14 C17 H17B . . 109.5 ?
H17A C17 H17B . . 109.5 ?
C14 C17 H17C . . 109.5 ?
H17A C17 H17C . . 109.5 ?
H17B C17 H17C . . 109.5 ?
C6 C18 C19 . . 119.19(14) ?
C6 C18 C20 . . 126.34(13) ?
C19 C18 C20 . . 114.46(13) ?
N3 C19 C18 . . 177.98(17) ?
O1 C20 O2 . . 124.07(18) ?
O1 C20 C18 . . 125.98(17) ?
O2 C20 C18 . . 109.94(15) ?
C22 C21 O2 . . 109.9(3) ?
C22 C21 H21A . . 109.7 ?
O2 C21 H21A . . 109.7 ?
C22 C21 H21B . . 109.7 ?
O2 C21 H21B . . 109.7 ?
H21A C21 H21B . . 108.2 ?
C21 C22 H22A . . 109.5 ?
C21 C22 H22B . . 109.5 ?
H22A C22 H22B . . 109.5 ?
C21 C22 H22C . . 109.5 ?
H22A C22 H22C . . 109.5 ?
H22B C22 H22C . . 109.5 ?

loop_
_geom_bond_atom_site_label_1
_geom_bond_atom_site_label_2
_geom_bond_site_symmetry_2
_geom_bond_distance
_geom_bond_publ_flag
O1 C20 . 1.192(2) ?
O2 C20 . 1.320(2) ?
O2 C21 . 1.484(3) ?
N1 C10 . 1.132(2) ?
N2 C9 . 1.135(3) ?
N3 C19 . 1.143(2) ?
C1 C6 . 1.5125(19) ?
C1 C7 . 1.548(2) ?
C1 C2 . 1.550(2) ?
C1 H1 . 0.9800 ?
C2 C3 . 1.518(3) ?
C2 H2A . 0.9700 ?
C2 H2B . 0.9700 ?
C3 C4 . 1.514(3) ?
C3 H3A . 0.9700 ?
C3 H3B . 0.9700 ?
C4 C5 . 1.537(3) ?
C4 H4A . 0.9700 ?
C4 H4B . 0.9700 ?
C5 C6 . 1.498(2) ?
C5 H5A . 0.9700 ?
C5 H5B . 0.9700 ?
C6 C18 . 1.351(2) ?
C7 C11 . 1.5158(18) ?
C7 C8 . 1.556(2) ?
C7 H7 . 0.9800 ?
C8 C10 . 1.466(2) ?
C8 C9 . 1.465(3) ?
C8 H8 . 0.9800 ?
C11 C16 . 1.380(2) ?
C11 C12 . 1.387(2) ?
C12 C13 . 1.388(2) ?
C12 H12 . 0.9300 ?
C13 C14 . 1.372(3) ?
C13 H13 . 0.9300 ?
C14 C15 . 1.380(3) ?
C14 C17 . 1.511(2) ?
C15 C16 . 1.391(2) ?
C15 H15 . 0.9300 ?
C16 H16 . 0.9300 ?
C17 H17A . 0.9600 ?
C17 H17B . 0.9600 ?
C17 H17C . 0.9600 ?
C18 C19 . 1.441(2) ?
C18 C20 . 1.495(2) ?
C21 C22 . 1.415(5) ?
C21 H21A . 0.9700 ?
C21 H21B . 0.9700 ?
C22 H22A . 0.9600 ?
C22 H22B . 0.9600 ?
C22 H22C . 0.9600 ?

loop_
_geom_hbond_atom_site_label_D
_geom_hbond_atom_site_label_H
_geom_hbond_atom_site_label_A
_geom_hbond_site_symmetry_A
_geom_hbond_distance_DH
_geom_hbond_distance_HA
_geom_hbond_distance_DA
_geom_hbond_angle_DHA
_geom_hbond_publ_flag
C1 H1 O1 . 0.98 2.23 3.001(2) 135 yes
C5 H5A N1 2_576 0.97 2.57 3.536(3) 172 yes
C8 H8 N3 2_566 0.98 2.27 3.221(2) 163 yes

loop_
_geom_torsion_atom_site_label_1
_geom_torsion_atom_site_label_2
_geom_torsion_atom_site_label_3
_geom_torsion_atom_site_label_4
_geom_torsion_site_symmetry_1
_geom_torsion_site_symmetry_2
_geom_torsion_site_symmetry_3
_geom_torsion_site_symmetry_4
_geom_torsion
_geom_torsion_publ_flag
C6 C1 C2 C3 . . . . 54.57(19) ?
C7 C1 C2 C3 . . . . -68.63(18) ?
C1 C2 C3 C4 . . . . -56.0(2) ?
C2 C3 C4 C5 . . . . 54.3(2) ?
C3 C4 C5 C6 . . . . -53.9(2) ?
C4 C5 C6 C18 . . . . -120.06(16) ?
C4 C5 C6 C1 . . . . 56.71(17) ?
C7 C1 C6 C18 . . . . -117.15(16) ?
C2 C1 C6 C18 . . . . 120.89(16) ?
C7 C1 C6 C5 . . . . 66.15(17) ?
C2 C1 C6 C5 . . . . -55.82(17) ?
C6 C1 C7 C11 . . . . 178.52(12) ?
C2 C1 C7 C11 . . . . -61.47(17) ?
C6 C1 C7 C8 . . . . 51.44(17) ?
C2 C1 C7 C8 . . . . 171.45(13) ?
C11 C7 C8 C10 . . . . 57.22(18) ?
C1 C7 C8 C10 . . . . -176.25(13) ?
C11 C7 C8 C9 . . . . -67.48(17) ?
C1 C7 C8 C9 . . . . 59.05(17) ?
C1 C7 C11 C16 . . . . 127.58(17) ?
C8 C7 C11 C16 . . . . -106.25(18) ?
C1 C7 C11 C12 . . . . -52.2(2) ?
C8 C7 C11 C12 . . . . 74.0(2) ?
C16 C11 C12 C13 . . . . -1.4(3) ?
C7 C11 C12 C13 . . . . 178.39(17) ?
C11 C12 C13 C14 . . . . -0.1(3) ?
C12 C13 C14 C15 . . . . 1.3(3) ?
C12 C13 C14 C17 . . . . -178.9(2) ?
C13 C14 C15 C16 . . . . -0.9(3) ?
C17 C14 C15 C16 . . . . 179.3(2) ?
C12 C11 C16 C15 . . . . 1.8(3) ?
C7 C11 C16 C15 . . . . -178.03(16) ?
C14 C15 C16 C11 . . . . -0.6(3) ?
C5 C6 C18 C19 . . . . -0.8(2) ?
C1 C6 C18 C19 . . . . -177.25(13) ?
C5 C6 C18 C20 . . . . -179.74(15) ?
C1 C6 C18 C20 . . . . 3.8(2) ?
C21 O2 C20 O1 . . . . -0.9(3) ?
C21 O2 C20 C18 . . . . 177.7(2) ?
C6 C18 C20 O1 . . . . -28.4(3) ?
C19 C18 C20 O1 . . . . 152.57(19) ?
C6 C18 C20 O2 . . . . 153.07(17) ?
C19 C18 C20 O2 . . . . -26.0(2) ?
C20 O2 C21 C22 . . . . -169.7(4) ?

_cod_database_fobs_code 1562564
